data_4085874
loop_
_publ_author_name
'Ganesamoorthy, Chelladurai'
'Bl\"aser, Dieter'
'W\"olper, Christoph'
'Schulz, Stephan'

_publ_contact_author
;
          Prof. Dr. Schulz, Stephan
          Fachbereich Chemie der
          Universit\"at Duisburg-Essen
          Campus Essen, Universit\"atsstr. 7
          D-45141 Essen, Germany
;
_publ_section_title
;
 Synthesis of Heterobimetallic Group 13 Compounds via Oxidative Addition
 Reaction of Gallanediyl LGa and InEt3
;
_journal_issue 12
_journal_name_full Organometallics
_journal_page_first 2991
_journal_paper_doi 10.1021/acs.organomet.5b00302
_journal_volume 34
_journal_year 2015
_chemical_formula_moiety 'C46 H76 Ga In N4, C7 H8'
_chemical_formula_sum 'C53 H84 Ga In N4'
_chemical_formula_weight 961.78
_chemical_name_systematic
;
 ?
;
_space_group_crystal_system triclinic
_space_group_IT_number 2
_space_group_name_Hall '-P 1'
_space_group_name_H-M_alt 'P -1'
_symmetry_space_group_name_Hall '-P 1'
_symmetry_space_group_name_H-M 'P -1'
_atom_sites_solution_hydrogens geom
_atom_sites_solution_primary direct
_atom_sites_solution_secondary difmap
_audit_creation_method SHELXL-2013
_cell_angle_alpha 87.6320(10)
_cell_angle_beta 80.8490(10)
_cell_angle_gamma 87.7540(10)
_cell_formula_units_Z 2
_cell_length_a 10.3085(5)
_cell_length_b 15.8971(7)
_cell_length_c 16.0446(7)
_cell_measurement_reflns_used 66110
_cell_measurement_temperature 100(1)
_cell_measurement_theta_max 29.803
_cell_measurement_theta_min 2.342
_cell_volume 2592.2(2)
_computing_cell_refinement 'BRUKER D8 KAPPA APEX 2 Vers. 3.0-2009'
_computing_data_collection 'BRUKER D8 KAPPA APEX 2 Vers. 3.0-2009'
_computing_data_reduction 'BRUKER D8 KAPPA APEX 2 Vers. 3.0-2009'
_computing_molecular_graphics 'BRUKER AXS Inc. 2008 Vers. 2008/4'
_computing_publication_material 'BRUKER AXS Inc. 2013 Vers. 2013/4'
_computing_structure_refinement 'BRUKER AXS Inc. 2013 Vers. 2013/4'
_computing_structure_solution 'BRUKER D8 KAPPA APEX 2 Vers. 3.0-2009'
_diffrn_ambient_temperature 100(1)
_diffrn_detector_area_resol_mean 512
_diffrn_measured_fraction_theta_full 0.998
_diffrn_measured_fraction_theta_max 0.976
_diffrn_measurement_device_type
; 
 Bruker D8 KAPPA series II with APEX II area detector system
;
_diffrn_measurement_method
;
 Data collection strategy APEX 2/COSMO
;
_diffrn_radiation_monochromator 'Triumph Goebel mirror'
_diffrn_radiation_type MoK\a
_diffrn_radiation_wavelength 0.71073
_diffrn_reflns_av_R_equivalents 0.0276
_diffrn_reflns_av_unetI/netI 0.0173
_diffrn_reflns_laue_measured_fraction_full 0.998
_diffrn_reflns_laue_measured_fraction_max 0.976
_diffrn_reflns_limit_h_max 14
_diffrn_reflns_limit_h_min -14
_diffrn_reflns_limit_k_max 22
_diffrn_reflns_limit_k_min -22
_diffrn_reflns_limit_l_max 22
_diffrn_reflns_limit_l_min -22
_diffrn_reflns_number 106909
_diffrn_reflns_point_group_measured_fraction_full 0.998
_diffrn_reflns_point_group_measured_fraction_max 0.976
_diffrn_reflns_theta_full 25.242
_diffrn_reflns_theta_max 29.919
_diffrn_reflns_theta_min 1.784
_diffrn_source 'sealed X-RAY tube'
_exptl_absorpt_coefficient_mu 1.001
_exptl_absorpt_correction_T_max 0.813
_exptl_absorpt_correction_T_min 0.595
_exptl_absorpt_correction_type numerical
_exptl_absorpt_process_details
; 
 BRUKER AXS SMART APEX 2 Vers. 3.0-2009
 R.H. Blessing, Acta Cryst. (1995) A51 33-38 
;
_exptl_crystal_colour yellow
_exptl_crystal_density_diffrn 1.232
_exptl_crystal_description block
_exptl_crystal_F_000 1020
_exptl_crystal_size_max 0.434
_exptl_crystal_size_mid 0.221
_exptl_crystal_size_min 0.154
_refine_diff_density_max 1.023
_refine_diff_density_min -0.693
_refine_diff_density_rms 0.067
_refine_ls_extinction_method none
_refine_ls_goodness_of_fit_ref 1.087
_refine_ls_hydrogen_treatment constr
_refine_ls_matrix_type full
_refine_ls_number_parameters 552
_refine_ls_number_reflns 14658
_refine_ls_number_restraints 0
_refine_ls_restrained_S_all 1.087
_refine_ls_R_factor_all 0.0324
_refine_ls_R_factor_gt 0.0248
_refine_ls_shift/su_max 0.003
_refine_ls_shift/su_mean 0.000
_refine_ls_structure_factor_coef Fsqd
_refine_ls_weighting_details 'w=1/[\s^2^(Fo^2^)+(0.0216P)^2^+2.4237P] where P=(Fo^2^+2Fc^2^)/3'
_refine_ls_weighting_scheme calc
_refine_ls_wR_factor_gt 0.0578
_refine_ls_wR_factor_ref 0.0641
_reflns_Friedel_coverage 0.000
_reflns_number_gt 13013
_reflns_number_total 14658
_reflns_threshold_expression 'I > 2\s(I)'
_cod_data_source_file om5b00302_si_002.cif
_cod_data_source_block cg_019m
_cod_depositor_comments 'Adding full bibliography for 4085873--4085875.cif.'
_cod_database_code 4085874
_shelx_space_group_comment
;
The symmetry employed for this shelxl refinement is uniquely defined
by the following loop, which should always be used as a source of
symmetry information in preference to the above space-group names.
They are only intended as comments.
;
_shelx_estimated_absorpt_t_min 0.671
_shelx_estimated_absorpt_t_max 0.861
_shelxl_version_number 2013-4

loop_
_space_group_symop_operation_xyz
'x, y, z'
'-x, -y, -z'

loop_
_atom_site_label
_atom_site_type_symbol
_atom_site_fract_x
_atom_site_fract_y
_atom_site_fract_z
_atom_site_U_iso_or_equiv
_atom_site_adp_type
_atom_site_occupancy
_atom_site_site_symmetry_order
_atom_site_calc_flag
_atom_site_refinement_flags_posn
_atom_site_refinement_flags_adp
In1 In 0.35252(2) 0.85315(2) 0.24671(2) 0.01359(3) Uani 1 1 d . .
Ga1 Ga 0.39859(2) 0.72518(2) 0.34735(2) 0.01142(4) Uani 1 1 d . .
N1 N 0.30122(12) 0.71759(7) 0.46748(7) 0.0134(2) Uani 1 1 d . .
N2 N 0.33702(12) 0.61016(8) 0.32226(8) 0.0147(2) Uani 1 1 d . .
N3 N 0.64043(12) 0.86221(8) 0.09888(8) 0.0166(2) Uani 1 1 d . .
N4 N 0.58286(13) 0.79712(8) -0.00530(8) 0.0189(2) Uani 1 1 d . .
C1 C 0.28544(15) 0.64324(9) 0.50812(9) 0.0165(3) Uani 1 1 d . .
C2 C 0.30387(16) 0.56557(9) 0.46879(9) 0.0189(3) Uani 1 1 d . .
H2 H 0.3081 0.5173 0.5053 0.023 Uiso 1 1 d R U
C3 C 0.31713(15) 0.55020(9) 0.38243(10) 0.0179(3) Uani 1 1 d . .
C4 C 0.24279(19) 0.63868(11) 0.60286(10) 0.0252(3) Uani 1 1 d . .
H4A H 0.3004 0.6727 0.6299 0.038 Uiso 1 1 calc R U
H4B H 0.2485 0.5800 0.6236 0.038 Uiso 1 1 calc R U
H4C H 0.1519 0.6604 0.6164 0.038 Uiso 1 1 calc R U
C5 C 0.3080(2) 0.45888(10) 0.36059(11) 0.0297(4) Uani 1 1 d . .
H5A H 0.2885 0.4563 0.3030 0.045 Uiso 1 1 calc R U
H5B H 0.2378 0.4325 0.4003 0.045 Uiso 1 1 calc R U
H5C H 0.3918 0.4289 0.3644 0.045 Uiso 1 1 calc R U
C6 C 0.25520(14) 0.79246(9) 0.51253(9) 0.0150(3) Uani 1 1 d . .
C7 C 0.12260(15) 0.81944(10) 0.51586(10) 0.0202(3) Uani 1 1 d . .
C8 C 0.07900(16) 0.89194(11) 0.55971(11) 0.0245(3) Uani 1 1 d . .
H8 H -0.0099 0.9112 0.5624 0.029 Uiso 1 1 d R U
C9 C 0.16306(17) 0.93666(10) 0.59921(11) 0.0247(3) Uani 1 1 d . .
H9 H 0.1313 0.9852 0.6298 0.030 Uiso 1 1 d R U
C10 C 0.29295(16) 0.91022(10) 0.59482(10) 0.0218(3) Uani 1 1 d . .
H10 H 0.3504 0.9416 0.6214 0.026 Uiso 1 1 d R U
C11 C 0.34160(15) 0.83809(9) 0.55154(9) 0.0165(3) Uani 1 1 d . .
C12 C 0.02610(17) 0.77230(12) 0.47386(12) 0.0294(4) Uani 1 1 d . .
H12 H 0.0758 0.7262 0.4406 0.035 Uiso 1 1 d R U
C13 C -0.0378(2) 0.83069(17) 0.41318(13) 0.0421(5) Uani 1 1 d . .
H13A H -0.0852 0.8772 0.4443 0.063 Uiso 1 1 calc R U
H13B H -0.0995 0.7991 0.3870 0.063 Uiso 1 1 calc R U
H13C H 0.0302 0.8533 0.3692 0.063 Uiso 1 1 calc R U
C14 C -0.0816(2) 0.73318(15) 0.53953(17) 0.0488(6) Uani 1 1 d . .
H14A H -0.1314 0.7779 0.5722 0.073 Uiso 1 1 calc R U
H14B H -0.0411 0.6942 0.5776 0.073 Uiso 1 1 calc R U
H14C H -0.1410 0.7025 0.5107 0.073 Uiso 1 1 calc R U
C15 C 0.48519(15) 0.81205(10) 0.54802(10) 0.0182(3) Uani 1 1 d . .
H15 H 0.5013 0.7590 0.5161 0.022 Uiso 1 1 d R U
C16 C 0.52147(18) 0.79429(12) 0.63637(11) 0.0278(3) Uani 1 1 d . .
H16A H 0.5128 0.8466 0.6673 0.042 Uiso 1 1 calc R U
H16B H 0.6124 0.7722 0.6311 0.042 Uiso 1 1 calc R U
H16C H 0.4624 0.7527 0.6671 0.042 Uiso 1 1 calc R U
C17 C 0.57354(16) 0.87913(11) 0.50003(11) 0.0244(3) Uani 1 1 d . .
H17A H 0.5492 0.8900 0.4439 0.037 Uiso 1 1 calc R U
H17B H 0.6655 0.8591 0.4942 0.037 Uiso 1 1 calc R U
H17C H 0.5625 0.9313 0.5313 0.037 Uiso 1 1 calc R U
C18 C 0.32459(15) 0.59289(9) 0.23685(9) 0.0167(3) Uani 1 1 d . .
C19 C 0.43512(16) 0.56754(10) 0.17949(9) 0.0188(3) Uani 1 1 d . .
C20 C 0.41925(18) 0.55498(11) 0.09618(10) 0.0248(3) Uani 1 1 d . .
H20 H 0.4932 0.5379 0.0566 0.030 Uiso 1 1 d R U
C21 C 0.29868(19) 0.56750(11) 0.06982(11) 0.0284(4) Uani 1 1 d . .
H21 H 0.2899 0.5586 0.0128 0.034 Uiso 1 1 d R U
C22 C 0.19029(19) 0.59226(12) 0.12702(12) 0.0293(4) Uani 1 1 d . .
H22 H 0.1075 0.6012 0.1086 0.035 Uiso 1 1 d R U
C23 C 0.20060(17) 0.60510(11) 0.21115(11) 0.0239(3) Uani 1 1 d . .
C24 C 0.57013(16) 0.55202(11) 0.20444(10) 0.0226(3) Uani 1 1 d . .
H24 H 0.5651 0.5682 0.2645 0.027 Uiso 1 1 d R U
C25 C 0.6137(2) 0.45866(12) 0.19906(12) 0.0327(4) Uani 1 1 d . .
H25A H 0.5492 0.4246 0.2358 0.049 Uiso 1 1 calc R U
H25B H 0.6998 0.4506 0.2173 0.049 Uiso 1 1 calc R U
H25C H 0.6198 0.4413 0.1406 0.049 Uiso 1 1 calc R U
C26 C 0.67365(18) 0.60589(13) 0.14986(12) 0.0300(4) Uani 1 1 d . .
H26A H 0.6873 0.5869 0.0917 0.045 Uiso 1 1 calc R U
H26B H 0.7566 0.6001 0.1724 0.045 Uiso 1 1 calc R U
H26C H 0.6432 0.6651 0.1506 0.045 Uiso 1 1 calc R U
C27 C 0.0781(2) 0.62759(17) 0.27332(14) 0.0440(6) Uani 1 1 d . .
H27 H 0.1067 0.6546 0.3223 0.053 Uiso 1 1 d R U
C28 C -0.0156(2) 0.68858(14) 0.2365(2) 0.0542(7) Uani 1 1 d . .
H28A H 0.0299 0.7403 0.2165 0.081 Uiso 1 1 calc R U
H28B H -0.0907 0.7020 0.2800 0.081 Uiso 1 1 calc R U
H28C H -0.0466 0.6630 0.1891 0.081 Uiso 1 1 calc R U
C29 C 0.0032(3) 0.5496(2) 0.3063(2) 0.1029(17) Uani 1 1 d . .
H29A H -0.0287 0.5234 0.2596 0.154 Uiso 1 1 calc R U
H29B H -0.0716 0.5655 0.3491 0.154 Uiso 1 1 calc R U
H29C H 0.0617 0.5095 0.3317 0.154 Uiso 1 1 calc R U
C30 C 0.51132(14) 0.83720(9) 0.12854(9) 0.0169(3) Uani 1 1 d . .
C31 C 0.47939(15) 0.79572(10) 0.06171(10) 0.0189(3) Uani 1 1 d . .
H31 H 0.3971 0.7696 0.0614 0.023 Uiso 1 1 d R U
C32 C 0.67942(15) 0.83778(10) 0.01985(10) 0.0196(3) Uani 1 1 d . .
H32 H 0.7628 0.8478 -0.0131 0.023 Uiso 1 1 d R U
C33 C 0.71849(15) 0.91733(10) 0.14418(10) 0.0183(3) Uani 1 1 d . .
C34 C 0.86167(15) 0.91612(12) 0.10133(11) 0.0251(3) Uani 1 1 d . .
H34A H 0.8963 0.8578 0.0986 0.038 Uiso 1 1 calc R U
H34B H 0.9135 0.9488 0.1339 0.038 Uiso 1 1 calc R U
H34C H 0.8672 0.9410 0.0440 0.038 Uiso 1 1 calc R U
C35 C 0.65831(17) 1.00610(10) 0.13996(11) 0.0244(3) Uani 1 1 d . .
H35A H 0.6682 1.0267 0.0810 0.037 Uiso 1 1 calc R U
H35B H 0.7033 1.0434 0.1724 0.037 Uiso 1 1 calc R U
H35C H 0.5647 1.0053 0.1638 0.037 Uiso 1 1 calc R U
C36 C 0.71201(17) 0.88375(11) 0.23513(10) 0.0246(3) Uani 1 1 d . .
H36A H 0.6205 0.8857 0.2635 0.037 Uiso 1 1 calc R U
H36B H 0.7649 0.9185 0.2650 0.037 Uiso 1 1 calc R U
H36C H 0.7464 0.8254 0.2354 0.037 Uiso 1 1 calc R U
C37 C 0.58850(17) 0.75936(10) -0.08990(10) 0.0221(3) Uani 1 1 d . .
C38 C 0.6752(2) 0.81257(13) -0.15571(11) 0.0381(5) Uani 1 1 d . .
H38A H 0.6425 0.8713 -0.1536 0.057 Uiso 1 1 calc R U
H38B H 0.6732 0.7914 -0.2120 0.057 Uiso 1 1 calc R U
H38C H 0.7657 0.8093 -0.1439 0.057 Uiso 1 1 calc R U
C39 C 0.4490(2) 0.75866(13) -0.11060(12) 0.0336(4) Uani 1 1 d . .
H39A H 0.3953 0.7222 -0.0692 0.050 Uiso 1 1 calc R U
H39B H 0.4516 0.7373 -0.1673 0.050 Uiso 1 1 calc R U
H39C H 0.4106 0.8161 -0.1087 0.050 Uiso 1 1 calc R U
C40 C 0.6458(2) 0.66986(11) -0.08530(12) 0.0308(4) Uani 1 1 d . .
H40A H 0.7342 0.6711 -0.0703 0.046 Uiso 1 1 calc R U
H40B H 0.6506 0.6443 -0.1403 0.046 Uiso 1 1 calc R U
H40C H 0.5895 0.6365 -0.0423 0.046 Uiso 1 1 calc R U
C41 C 0.58918(14) 0.70214(9) 0.35968(9) 0.0157(3) Uani 1 1 d . .
H41A H 0.6391 0.6942 0.3024 0.019 Uiso 1 1 calc R U
H41B H 0.6215 0.7536 0.3811 0.019 Uiso 1 1 calc R U
C42 C 0.62566(16) 0.62766(10) 0.41603(10) 0.0207(3) Uani 1 1 d . .
H42A H 0.5802 0.6347 0.4739 0.031 Uiso 1 1 calc R U
H42B H 0.7209 0.6254 0.4157 0.031 Uiso 1 1 calc R U
H42C H 0.5992 0.5752 0.3946 0.031 Uiso 1 1 calc R U
C43 C 0.18931(15) 0.87382(11) 0.17218(10) 0.0215(3) Uani 1 1 d . .
H43A H 0.1868 0.8255 0.1355 0.026 Uiso 1 1 calc R U
H43B H 0.1045 0.8776 0.2109 0.026 Uiso 1 1 calc R U
C44 C 0.20831(17) 0.95495(13) 0.11779(12) 0.0314(4) Uani 1 1 d . .
H44A H 0.2004 1.0034 0.1544 0.047 Uiso 1 1 calc R U
H44B H 0.1410 0.9603 0.0809 0.047 Uiso 1 1 calc R U
H44C H 0.2957 0.9532 0.0832 0.047 Uiso 1 1 calc R U
C45 C 0.36883(15) 0.97807(10) 0.30109(10) 0.0205(3) Uani 1 1 d . .
H45A H 0.4378 0.9744 0.3376 0.025 Uiso 1 1 calc R U
H45B H 0.3954 1.0200 0.2548 0.025 Uiso 1 1 calc R U
C46 C 0.23914(18) 1.00717(12) 0.35265(13) 0.0320(4) Uani 1 1 d . .
H46A H 0.1694 1.0070 0.3177 0.048 Uiso 1 1 calc R U
H46B H 0.2472 1.0643 0.3715 0.048 Uiso 1 1 calc R U
H46C H 0.2174 0.9689 0.4019 0.048 Uiso 1 1 calc R U
C51 C 0.02977(18) 0.68053(12) 0.89342(13) 0.0321(4) Uani 1 1 d . .
C52 C 0.0321(2) 0.69639(14) 0.80767(14) 0.0402(5) Uani 1 1 d . .
H52 H 0.0198 0.6512 0.7730 0.048 Uiso 1 1 d R U
C53 C 0.0526(3) 0.77636(14) 0.77207(14) 0.0448(5) Uani 1 1 d . .
H53 H 0.0540 0.7863 0.7132 0.054 Uiso 1 1 d R U
C54 C 0.0699(2) 0.84215(14) 0.82226(14) 0.0407(5) Uani 1 1 d . .
H54 H 0.0835 0.8972 0.7980 0.049 Uiso 1 1 d R U
C55 C 0.0683(2) 0.82760(14) 0.90772(14) 0.0407(5) Uani 1 1 d . .
H55 H 0.0806 0.8728 0.9424 0.049 Uiso 1 1 d R U
C56 C 0.0485(2) 0.74730(14) 0.94302(13) 0.0373(4) Uani 1 1 d . .
H56 H 0.0472 0.7374 1.0019 0.045 Uiso 1 1 d R U
C57 C 0.0076(2) 0.59309(14) 0.93115(15) 0.0408(5) Uani 1 1 d . .
H57A H -0.0474 0.5632 0.8984 0.061 Uiso 1 1 calc R U
H57B H -0.0365 0.5965 0.9898 0.061 Uiso 1 1 calc R U
H57C H 0.0924 0.5626 0.9298 0.061 Uiso 1 1 calc R U

loop_
_atom_site_aniso_label
_atom_site_aniso_U_11
_atom_site_aniso_U_22
_atom_site_aniso_U_33
_atom_site_aniso_U_23
_atom_site_aniso_U_13
_atom_site_aniso_U_12
In1 0.01509(5) 0.01214(5) 0.01371(5) 0.00119(3) -0.00332(3) -0.00002(3)
Ga1 0.01323(7) 0.01025(7) 0.01058(7) 0.00020(5) -0.00167(5) 0.00059(5)
N1 0.0153(5) 0.0122(5) 0.0123(5) -0.0009(4) -0.0014(4) 0.0008(4)
N2 0.0181(6) 0.0127(5) 0.0134(5) -0.0010(4) -0.0028(4) -0.0010(4)
N3 0.0172(6) 0.0168(6) 0.0156(6) 0.0008(4) -0.0025(4) -0.0004(4)
N4 0.0225(6) 0.0185(6) 0.0157(6) -0.0015(5) -0.0026(5) 0.0004(5)
C1 0.0188(6) 0.0166(7) 0.0136(6) 0.0015(5) -0.0019(5) -0.0005(5)
C2 0.0270(7) 0.0129(6) 0.0159(7) 0.0033(5) -0.0019(6) 0.0001(5)
C3 0.0226(7) 0.0120(6) 0.0189(7) 0.0001(5) -0.0030(5) -0.0003(5)
C4 0.0382(9) 0.0213(8) 0.0136(7) 0.0028(6) 0.0018(6) 0.0014(7)
C5 0.0516(11) 0.0134(7) 0.0249(8) 0.0004(6) -0.0074(8) -0.0045(7)
C6 0.0177(6) 0.0138(6) 0.0123(6) -0.0010(5) 0.0006(5) 0.0019(5)
C7 0.0179(7) 0.0219(7) 0.0202(7) -0.0032(6) -0.0016(5) 0.0030(5)
C8 0.0214(7) 0.0241(8) 0.0262(8) -0.0029(6) 0.0008(6) 0.0069(6)
C9 0.0295(8) 0.0186(7) 0.0239(8) -0.0071(6) 0.0023(6) 0.0039(6)
C10 0.0263(8) 0.0177(7) 0.0210(7) -0.0047(6) -0.0018(6) -0.0005(6)
C11 0.0188(6) 0.0157(6) 0.0141(6) -0.0008(5) -0.0004(5) 0.0003(5)
C12 0.0194(7) 0.0330(9) 0.0378(10) -0.0142(8) -0.0090(7) 0.0067(7)
C13 0.0257(9) 0.0700(15) 0.0314(10) 0.0098(10) -0.0090(8) -0.0082(9)
C14 0.0473(13) 0.0409(12) 0.0645(15) 0.0172(11) -0.0284(11) -0.0205(10)
C15 0.0186(7) 0.0188(7) 0.0179(7) -0.0043(5) -0.0038(5) 0.0004(5)
C16 0.0305(9) 0.0315(9) 0.0229(8) -0.0023(7) -0.0097(7) 0.0025(7)
C17 0.0218(7) 0.0256(8) 0.0256(8) -0.0041(6) -0.0019(6) -0.0041(6)
C18 0.0236(7) 0.0125(6) 0.0148(6) -0.0013(5) -0.0050(5) -0.0022(5)
C19 0.0243(7) 0.0169(7) 0.0157(7) -0.0028(5) -0.0035(5) -0.0033(5)
C20 0.0319(8) 0.0260(8) 0.0168(7) -0.0054(6) -0.0022(6) -0.0072(7)
C21 0.0411(10) 0.0284(9) 0.0182(7) -0.0040(6) -0.0105(7) -0.0066(7)
C22 0.0356(9) 0.0286(9) 0.0281(9) -0.0063(7) -0.0178(7) 0.0013(7)
C23 0.0268(8) 0.0233(8) 0.0238(8) -0.0068(6) -0.0093(6) 0.0017(6)
C24 0.0227(7) 0.0276(8) 0.0178(7) -0.0071(6) -0.0028(6) 0.0016(6)
C25 0.0398(10) 0.0321(9) 0.0260(9) -0.0036(7) -0.0069(7) 0.0091(8)
C26 0.0240(8) 0.0380(10) 0.0274(9) -0.0070(7) -0.0003(7) -0.0035(7)
C27 0.0263(9) 0.0708(16) 0.0383(11) -0.0279(11) -0.0136(8) 0.0183(10)
C28 0.0206(9) 0.0276(10) 0.112(2) 0.0011(12) -0.0034(11) -0.0011(7)
C29 0.0656(19) 0.113(3) 0.097(3) 0.074(2) 0.0530(19) 0.049(2)
C30 0.0168(6) 0.0162(7) 0.0177(7) 0.0019(5) -0.0030(5) -0.0019(5)
C31 0.0194(7) 0.0186(7) 0.0183(7) -0.0018(5) -0.0018(5) -0.0018(5)
C32 0.0198(7) 0.0216(7) 0.0166(7) 0.0000(5) -0.0011(5) -0.0006(6)
C33 0.0167(6) 0.0206(7) 0.0179(7) 0.0000(5) -0.0027(5) -0.0039(5)
C34 0.0167(7) 0.0334(9) 0.0248(8) -0.0007(7) -0.0022(6) -0.0033(6)
C35 0.0244(8) 0.0199(7) 0.0286(8) -0.0017(6) -0.0024(6) -0.0036(6)
C36 0.0243(8) 0.0311(9) 0.0196(7) 0.0023(6) -0.0069(6) -0.0064(6)
C37 0.0309(8) 0.0202(7) 0.0152(7) -0.0028(6) -0.0037(6) -0.0002(6)
C38 0.0625(14) 0.0348(10) 0.0162(8) -0.0001(7) -0.0003(8) -0.0164(9)
C39 0.0389(10) 0.0379(10) 0.0275(9) -0.0109(8) -0.0156(8) 0.0053(8)
C40 0.0421(10) 0.0228(8) 0.0276(9) -0.0060(7) -0.0063(7) 0.0061(7)
C41 0.0155(6) 0.0161(6) 0.0152(6) -0.0007(5) -0.0018(5) 0.0010(5)
C42 0.0207(7) 0.0197(7) 0.0222(7) 0.0004(6) -0.0063(6) 0.0052(6)
C43 0.0175(7) 0.0271(8) 0.0202(7) 0.0051(6) -0.0052(6) -0.0033(6)
C44 0.0223(8) 0.0390(10) 0.0328(9) 0.0185(8) -0.0087(7) -0.0020(7)
C45 0.0202(7) 0.0164(7) 0.0247(8) -0.0029(6) -0.0020(6) -0.0001(5)
C46 0.0248(8) 0.0299(9) 0.0400(10) -0.0164(8) 0.0032(7) -0.0014(7)
C51 0.0260(8) 0.0321(9) 0.0369(10) -0.0010(8) -0.0003(7) -0.0018(7)
C52 0.0538(13) 0.0327(10) 0.0331(10) -0.0073(8) -0.0021(9) -0.0039(9)
C53 0.0636(15) 0.0386(12) 0.0302(10) -0.0023(9) 0.0009(10) -0.0074(10)
C54 0.0451(12) 0.0320(10) 0.0417(11) -0.0039(9) 0.0062(9) -0.0088(9)
C55 0.0412(11) 0.0384(11) 0.0406(11) -0.0124(9) 0.0046(9) -0.0108(9)
C56 0.0365(10) 0.0439(11) 0.0310(10) -0.0042(8) -0.0014(8) -0.0071(9)
C57 0.0418(11) 0.0372(11) 0.0448(12) 0.0070(9) -0.0129(9) -0.0028(9)

loop_
_atom_type_symbol
_atom_type_description
_atom_type_scat_dispersion_real
_atom_type_scat_dispersion_imag
_atom_type_scat_source
C C 0.0033 0.0016 'International Tables Vol C Tables 4.2.6.8 and 6.1.1.4'
H H 0.0000 0.0000 'International Tables Vol C Tables 4.2.6.8 and 6.1.1.4'
N N 0.0061 0.0033 'International Tables Vol C Tables 4.2.6.8 and 6.1.1.4'
Ga Ga 0.2307 1.6083 'International Tables Vol C Tables 4.2.6.8 and 6.1.1.4'
In In -0.7276 1.3100 'International Tables Vol C Tables 4.2.6.8 and 6.1.1.4'

loop_
_geom_angle_atom_site_label_1
_geom_angle_atom_site_label_2
_geom_angle_atom_site_label_3
_geom_angle
C43 In1 C45 103.51(6)
C43 In1 C30 93.90(6)
C45 In1 C30 109.81(5)
C43 In1 Ga1 128.93(4)
C45 In1 Ga1 113.87(4)
C30 In1 Ga1 104.16(4)
C41 Ga1 N1 104.12(5)
C41 Ga1 N2 103.24(5)
N1 Ga1 N2 91.63(5)
C41 Ga1 In1 115.85(4)
N1 Ga1 In1 120.24(3)
N2 Ga1 In1 117.99(3)
C1 N1 C6 118.50(12)
C1 N1 Ga1 120.28(10)
C6 N1 Ga1 121.10(9)
C3 N2 C18 120.29(12)
C3 N2 Ga1 120.79(10)
C18 N2 Ga1 118.78(9)
C32 N3 C30 110.48(13)
C32 N3 C33 123.73(13)
C30 N3 C33 125.40(12)
C32 N4 C31 106.98(13)
C32 N4 C37 125.47(13)
C31 N4 C37 127.55(13)
N1 C1 C2 124.27(13)
N1 C1 C4 120.09(13)
C2 C1 C4 115.63(13)
C3 C2 C1 128.19(14)
N2 C3 C2 123.47(13)
N2 C3 C5 120.88(14)
C2 C3 C5 115.64(13)
C11 C6 C7 120.73(13)
C11 C6 N1 120.48(13)
C7 C6 N1 118.79(13)
C8 C7 C6 118.34(14)
C8 C7 C12 119.25(14)
C6 C7 C12 122.40(14)
C9 C8 C7 121.30(15)
C10 C9 C8 119.89(15)
C9 C10 C11 121.05(15)
C10 C11 C6 118.68(14)
C10 C11 C15 119.03(13)
C6 C11 C15 122.29(13)
C7 C12 C13 110.90(16)
C7 C12 C14 111.44(16)
C13 C12 C14 109.18(15)
C11 C15 C17 110.67(13)
C11 C15 C16 112.11(13)
C17 C15 C16 110.29(13)
C19 C18 C23 120.89(14)
C19 C18 N2 120.41(13)
C23 C18 N2 118.65(14)
C20 C19 C18 118.34(15)
C20 C19 C24 118.77(14)
C18 C19 C24 122.88(13)
C21 C20 C19 121.47(16)
C20 C21 C22 119.67(16)
C21 C22 C23 121.16(16)
C22 C23 C18 118.47(16)
C22 C23 C27 119.72(16)
C18 C23 C27 121.75(15)
C19 C24 C26 111.62(14)
C19 C24 C25 111.58(14)
C26 C24 C25 109.60(15)
C28 C27 C29 108.0(2)
C28 C27 C23 113.4(2)
C29 C27 C23 111.3(2)
C31 C30 N3 103.06(13)
C31 C30 In1 118.31(10)
N3 C30 In1 138.53(11)
C30 C31 N4 110.34(13)
N4 C32 N3 109.13(13)
N3 C33 C35 107.14(12)
N3 C33 C36 108.81(12)
C35 C33 C36 111.69(14)
N3 C33 C34 109.94(13)
C35 C33 C34 110.21(13)
C36 C33 C34 109.02(13)
N4 C37 C38 108.80(13)
N4 C37 C40 108.45(13)
C38 C37 C40 110.42(16)
N4 C37 C39 108.44(14)
C38 C37 C39 110.36(16)
C40 C37 C39 110.31(15)
C42 C41 Ga1 119.50(10)
C44 C43 In1 110.27(10)
C46 C45 In1 111.41(11)
C52 C51 C56 118.24(19)
C52 C51 C57 120.42(19)
C56 C51 C57 121.34(19)
C53 C52 C51 121.1(2)
C54 C53 C52 120.0(2)
C55 C54 C53 119.8(2)
C54 C55 C56 120.0(2)
C55 C56 C51 120.9(2)

loop_
_geom_bond_atom_site_label_1
_geom_bond_atom_site_label_2
_geom_bond_distance
In1 C43 2.2209(15)
In1 C45 2.2247(15)
In1 C30 2.3148(15)
In1 Ga1 2.62080(19)
Ga1 C41 2.0235(14)
Ga1 N1 2.0278(12)
Ga1 N2 2.0350(12)
N1 C1 1.3289(18)
N1 C6 1.4430(18)
N2 C3 1.3263(18)
N2 C18 1.4351(18)
N3 C32 1.3366(19)
N3 C30 1.4072(19)
N3 C33 1.4959(19)
N4 C32 1.331(2)
N4 C31 1.389(2)
N4 C37 1.499(2)
C1 C2 1.402(2)
C1 C4 1.513(2)
C2 C3 1.401(2)
C3 C5 1.517(2)
C6 C11 1.406(2)
C6 C7 1.410(2)
C7 C8 1.397(2)
C7 C12 1.523(2)
C8 C9 1.385(2)
C9 C10 1.379(2)
C10 C11 1.399(2)
C11 C15 1.514(2)
C12 C13 1.525(3)
C12 C14 1.535(3)
C15 C17 1.531(2)
C15 C16 1.535(2)
C18 C19 1.403(2)
C18 C23 1.408(2)
C19 C20 1.396(2)
C19 C24 1.517(2)
C20 C21 1.380(3)
C21 C22 1.384(3)
C22 C23 1.395(2)
C23 C27 1.520(3)
C24 C26 1.533(2)
C24 C25 1.535(2)
C27 C28 1.511(3)
C27 C29 1.518(4)
C30 C31 1.371(2)
C33 C35 1.522(2)
C33 C36 1.525(2)
C33 C34 1.526(2)
C37 C38 1.521(2)
C37 C40 1.522(2)
C37 C39 1.527(2)
C41 C42 1.531(2)
C43 C44 1.528(2)
C45 C46 1.522(2)
C51 C52 1.385(3)
C51 C56 1.390(3)
C51 C57 1.504(3)
C52 C53 1.382(3)
C53 C54 1.380(3)
C54 C55 1.379(3)
C55 C56 1.384(3)
